data_1546880
loop_
_publ_author_name
'Jiang, Lin'
'Liu, Yue'
'Liu, Xin'
'Tian, Jinlei'
'Yan, Shiping'

_publ_section_title
;
 Three series of heterometallic Ni <sup>II</sup> --Ln <sup>III</sup>
 Schiff base complexes: synthesis, crystal structures and magnetic
 characterization
;
_journal_issue 37
_journal_name_full 'Dalton Transactions'
_journal_page_first 12558
_journal_page_last 12573
_journal_paper_doi 10.1039/C7DT02351K
_journal_volume 46
_journal_year 2017
_chemical_formula_moiety 'C31 H24 F15 N2 Ni O12 Tb'
_chemical_formula_sum 'C31 H24 F15 N2 Ni O12 Tb'
_chemical_formula_weight 1119.14
_chemical_name_systematic
;
 ? 
;
_space_group_crystal_system monoclinic
_space_group_IT_number 14
_space_group_name_Hall '-P 2ybc'
_space_group_name_H-M_alt 'P 1 21/c 1'
_symmetry_Int_Tables_number 14
_symmetry_space_group_name_Hall '-P 2ybc'
_symmetry_space_group_name_H-M 'P 1 21/c 1'
_atom_sites_solution_primary direct
_audit_creation_date 2016-12-13
_audit_creation_method
;
Olex2 1.2
(compiled 2016.11.30 svn.r3356 for OlexSys, GUI svn.r5269)
;
_audit_update_record
;
2017-01-02 deposited with the CCDC.
2017-08-24 downloaded from the CCDC.
;
_cell_angle_alpha 90
_cell_angle_beta 97.946(4)
_cell_angle_gamma 90
_cell_formula_units_Z 4
_cell_length_a 18.2854(7)
_cell_length_b 12.6822(4)
_cell_length_c 16.6662(5)
_cell_measurement_reflns_used 11694
_cell_measurement_temperature 113
_cell_measurement_theta_max 27.5
_cell_measurement_theta_min 3.0
_cell_volume 3827.8(2)
_computing_cell_refinement
;
CrystalClear-SM Expert 2.1 b42 (Rigaku, 2015)
;
_computing_data_collection
;
CrystalClear-SM Expert 2.1 b42 (Rigaku, 2015)
;
_computing_data_reduction
;
CrystalClear-SM Expert 2.1 b42 (Rigaku, 2015)
;
_computing_molecular_graphics 'Olex2 (Dolomanov et al., 2009)'
_computing_publication_material 'Olex2 (Dolomanov et al., 2009)'
_computing_structure_refinement 'olex2.refine (Bourhis et al., 2015)'
_computing_structure_solution 'ShelXS (Sheldrick, 2008)'
_diffrn_ambient_temperature 113
_diffrn_detector PILT
_diffrn_detector_area_resol_mean 5.8140
_diffrn_measured_fraction_theta_full 0.9971
_diffrn_measured_fraction_theta_max 0.9971
_diffrn_measurement_details
;
scan:
    Number of images: 360
               Slice: -105.0000 - 75.0000
         Image width: 0.5000
            Exp time: 5.0000
       Rotation axis: Omega
               Omega: 0.0000
                 Chi: 45.0000
                 Phi: 0.0000
                 XTD: 44.9850
              2theta: -15.1058
scan:
    Number of images: 300
               Slice: -105.0000 - 45.0000
         Image width: 0.5000
            Exp time: 5.0000
       Rotation axis: Omega
               Omega: 0.0000
                 Chi: 45.0000
                 Phi: 90.0000
                 XTD: 44.9850
              2theta: -15.1058
scan:
    Number of images: 200
               Slice: -105.0000 - -5.0000
         Image width: 0.5000
            Exp time: 5.0000
       Rotation axis: Omega
               Omega: 0.0000
                 Chi: 45.0000
                 Phi: 180.0000
                 XTD: 44.9850
              2theta: -15.1058
;
_diffrn_measurement_device
;
AFC10: Fixed Chi 2 circle
;
_diffrn_measurement_device_type 'Rigaku Pilatus 200K'
_diffrn_measurement_method 'profile data from \w-scans'
_diffrn_measurement_specimen_support Fiber
_diffrn_orient_matrix_type d*Trek
_diffrn_orient_matrix_UB_11 0.033845
_diffrn_orient_matrix_UB_12 -0.035873
_diffrn_orient_matrix_UB_13 0.035362
_diffrn_orient_matrix_UB_21 -0.064793
_diffrn_orient_matrix_UB_22 -0.039141
_diffrn_orient_matrix_UB_23 0.022309
_diffrn_orient_matrix_UB_31 0.010968
_diffrn_orient_matrix_UB_32 -0.039426
_diffrn_orient_matrix_UB_33 -0.037319
_diffrn_radiation_monochromator Confocal
_diffrn_radiation_type 'Mo K\a'
_diffrn_radiation_wavelength 0.71075
_diffrn_reflns_av_R_equivalents 0.0367
_diffrn_reflns_av_unetI/netI 0.0255
_diffrn_reflns_limit_h_max 23
_diffrn_reflns_limit_h_min -23
_diffrn_reflns_limit_k_max 14
_diffrn_reflns_limit_k_min -16
_diffrn_reflns_limit_l_max 21
_diffrn_reflns_limit_l_min -20
_diffrn_reflns_number 37786
_diffrn_reflns_theta_full 25.9982
_diffrn_reflns_theta_max 26.00
_diffrn_reflns_theta_min 3.03
_diffrn_source 'Rotating Anode'
_diffrn_source_current 24.0
_diffrn_source_power 1.2
_diffrn_source_voltage 50.0
_exptl_absorpt_coefficient_mu 2.460
_exptl_absorpt_correction_T_max 1.000
_exptl_absorpt_correction_T_min 0.842
_exptl_absorpt_correction_type multi-scan
_exptl_crystal_colour Colorless
_exptl_crystal_density_diffrn 1.9418
_exptl_crystal_density_method "'not measured'"
_exptl_crystal_description prism
_exptl_crystal_F_000 2194.9558
_exptl_crystal_preparation Fiber
_exptl_crystal_size_max 0.2
_exptl_crystal_size_mid 0.2
_exptl_crystal_size_min 0.2
_refine_diff_density_max 1.7754
_refine_diff_density_min -1.0448
_refine_diff_density_rms 0.1805
_refine_ls_d_res_high 0.8107
_refine_ls_d_res_low 6.7270
_refine_ls_goodness_of_fit_ref 0.9983
_refine_ls_hydrogen_treatment constr
_refine_ls_matrix_type full
_refine_ls_number_constraints 41
_refine_ls_number_parameters 562
_refine_ls_number_reflns 7514
_refine_ls_number_restraints 0
_refine_ls_restrained_S_all 0.9983
_refine_ls_R_factor_all 0.0716
_refine_ls_R_factor_gt 0.0689
_refine_ls_shift/su_max 0.0001
_refine_ls_shift/su_mean 0.0000
_refine_ls_structure_factor_coef Fsqd
_refine_ls_weighting_details 'w=1/[\s^2^(Fo^2^)+(0.0000P)^2^+64.1247P] where P=(Fo^2^+2Fc^2^)/3'
_refine_ls_weighting_scheme calc
_refine_ls_wR_factor_gt 0.1327
_refine_ls_wR_factor_ref 0.1340
_reflns_Friedel_coverage 0.0
_reflns_limit_h_max 22
_reflns_limit_h_min -22
_reflns_limit_k_max 15
_reflns_limit_k_min 0
_reflns_limit_l_max 20
_reflns_limit_l_min 0
_reflns_number_gt 7118
_reflns_number_total 7514
_reflns_threshold_expression I>=2u(I)
_cod_data_source_file c7dt02351k2.cif
_cod_data_source_block y
_cod_depositor_comments
;
The following automatic conversions were performed:

'_exptl_absorpt_correction_type' value 'Multi-scan' changed to
'multi-scan' according to
/home/data/users/saulius/crontab/automatic-downloads/rss-feeds/RSC/lib/dictionaries/cif_core.dic
dictionary named 'cif_core.dic' version 2.4.2 from 2011-04-26.

Automatic conversion script
Id: cif_fix_values 4973 2017-02-22 13:04:09Z antanas 
;
_cod_database_code 1546880
_olex2_refinement_description
;
1. Fixed Uiso
 At 1.2 times of:
  All C(H) groups, All C(H,H) groups
 At 1.5 times of:
  All C(H,H,H) groups, All O(H) groups, All O(H,H) groups
2.a Rotating group:
 O12(H12a,H12b)
2.b Ternary CH refined with riding coordinates:
 C10(H10)
2.c Secondary CH2 refined with riding coordinates:
 C9(H9a,H9b), C11(H11a,H11b)
2.d Aromatic/amide H refined with riding coordinates:
 C14(H14), C12(H12), C16(H16), C6(H6), C24(H24), C5(H5), C4(H4), C8(H8),
 C15(H15), C29(H29)
2.e Idealised Me refined as rotating group:
 C19(H19a,H19b,H19c), C1(H1a,H1b,H1c)
2.f Idealised tetrahedral OH refined as rotating group:
 O3(H3)
;
_olex2_submission_special_instructions 'No special instructions were received'

loop_
_space_group_symop_id
_space_group_symop_operation_xyz
1 x,y,z
2 -x,y+1/2,-z+1/2
3 -x,-y,-z
4 x,-y-1/2,z-1/2

loop_
_atom_site_label
_atom_site_type_symbol
_atom_site_fract_x
_atom_site_fract_y
_atom_site_fract_z
_atom_site_U_iso_or_equiv
_atom_site_adp_type
_atom_site_occupancy
_atom_site_refinement_flags_posn
Tb1 Tb 0.73131(2) 0.49686(3) 0.86582(2) 0.03641(12) Uani 1.000000 .
Ni1 Ni 0.88810(5) 0.49196(8) 0.77367(5) 0.0332(2) Uani 1.000000 .
O4 O 0.7783(3) 0.4839(4) 0.7424(3) 0.0297(11) Uani 1.000000 .
O5 O 0.6379(3) 0.5055(5) 0.7330(3) 0.0418(13) Uani 1.000000 .
N1 N 0.9965(4) 0.4993(6) 0.8211(4) 0.0414(15) Uani 1.000000 .
C13 C 0.7782(4) 0.5017(7) 0.5983(5) 0.0401(18) Uani 1.000000 .
C18 C 0.7430(4) 0.4998(6) 0.6687(4) 0.0360(16) Uani 1.000000 .
C17 C 0.6658(4) 0.5131(6) 0.6612(5) 0.0390(18) Uani 1.000000 .
O2 O 0.8569(3) 0.5289(4) 0.8828(3) 0.0320(11) Uani 1.000000 .
C19 C 0.5587(4) 0.4912(8) 0.7283(6) 0.051(2) Uani 1.000000 .
H19a H 0.5471(5) 0.466(5) 0.7794(14) 0.077(3) Uiso 1.000000 GR
H19b H 0.5343(5) 0.5574(13) 0.716(4) 0.077(3) Uiso 1.000000 GR
H19c H 0.5422(7) 0.441(4) 0.687(3) 0.077(3) Uiso 1.000000 GR
O12 O 0.8786(3) 0.6584(4) 0.7448(3) 0.0396(13) Uani 1.000000 .
H12a H 0.843(3) 0.6845(13) 0.767(4) 0.0594(19) Uiso 1.000000 GR
H12b H 0.870(4) 0.6669(5) 0.6938(3) 0.0594(19) Uiso 1.000000 GR
O1 O 0.7835(3) 0.6344(4) 0.9777(3) 0.0393(13) Uani 1.000000 .
C14 C 0.7350(5) 0.5206(7) 0.5231(5) 0.046(2) Uani 1.000000 .
H14 H 0.7575(5) 0.5220(7) 0.4764(5) 0.055(2) Uiso 1.000000 R
N2 N 0.9062(4) 0.4694(5) 0.6578(4) 0.0411(16) Uani 1.000000 .
O10 O 0.7307(3) 0.6775(4) 0.8115(3) 0.0377(12) Uani 1.000000 .
F51 F 0.5512(3) 0.1434(5) 0.9271(4) 0.0658(17) Uani 1.000000 .
O8 O 0.6409(3) 0.3642(5) 0.8656(3) 0.0436(14) Uani 1.000000 .
O9 O 0.7398(3) 0.4278(4) 0.9990(3) 0.0391(13) Uani 1.000000 .
F30 F 0.7713(3) 0.8579(5) 0.7546(4) 0.0698(17) Uani 1.000000 .
F43 F 0.7143(4) 0.2546(5) 1.1547(3) 0.0661(16) Uani 1.000000 .
O7 O 0.7875(3) 0.3278(5) 0.8644(4) 0.0458(14) Uani 1.000000 .
O11 O 0.6265(3) 0.5826(5) 0.9018(4) 0.0473(14) Uani 1.000000 .
O6 O 0.8878(3) 0.3314(4) 0.7987(3) 0.0381(12) Uani 1.000000 .
F50 F 0.5140(3) 0.2542(5) 0.8365(4) 0.0696(17) Uani 1.000000 .
C12 C 0.8557(5) 0.4817(6) 0.5976(5) 0.0422(19) Uani 1.000000 .
H12 H 0.8708(5) 0.4771(6) 0.5467(5) 0.051(2) Uiso 1.000000 R
O3 O 1.0031(5) 0.2894(7) 0.7140(5) 0.079(2) Uani 1.000000 .
H3 H 0.967(5) 0.2943(11) 0.738(8) 0.118(3) Uiso 1.000000 GR
F49 F 0.6024(4) 0.1520(6) 0.8201(5) 0.090(2) Uani 1.000000 .
F55 F 0.8184(4) 0.2914(6) 1.1188(4) 0.087(2) Uani 1.000000 .
C16 C 0.6248(5) 0.5323(7) 0.5863(5) 0.045(2) Uani 1.000000 .
H16 H 0.5740(5) 0.5421(7) 0.5820(5) 0.054(2) Uiso 1.000000 R
C6 C 1.0101(5) 0.6823(7) 0.9916(5) 0.048(2) Uani 1.000000 .
H6 H 1.0609(5) 0.6913(7) 0.9948(5) 0.057(3) Uiso 1.000000 R
C20 C 0.8387(5) 0.2887(7) 0.8351(5) 0.042(2) Uani 1.000000 .
C2 C 0.8965(4) 0.5970(6) 0.9319(4) 0.0331(16) Uani 1.000000 .
C23 C 0.6303(4) 0.2907(6) 0.9120(5) 0.0369(17) Uani 1.000000 .
F54 F 0.7541(5) 0.4139(5) 1.1596(3) 0.094(3) Uani 1.000000 .
C25 C 0.7149(4) 0.3467(6) 1.0290(5) 0.0350(17) Uani 1.000000 .
C3 C 0.8583(5) 0.6559(6) 0.9852(5) 0.0375(17) Uani 1.000000 .
F37 F 0.6818(5) 0.9368(5) 0.7997(5) 0.099(3) Uani 1.000000 .
F38 F 0.6649(4) 0.8509(7) 0.6906(4) 0.095(2) Uani 1.000000 .
C7 C 0.9733(4) 0.6095(6) 0.9354(5) 0.0361(17) Uani 1.000000 .
F36 F 0.5305(4) 0.6629(7) 0.9996(4) 0.099(3) Uani 1.000000 .
C21 C 0.8452(6) 0.1745(8) 0.8450(6) 0.059(3) Uani 1.000000 .
C24 C 0.6636(4) 0.2760(6) 0.9923(5) 0.0342(16) Uani 1.000000 .
H24 H 0.6508(4) 0.2177(6) 1.0212(5) 0.041(2) Uiso 1.000000 R
C26 C 0.7499(6) 0.3270(8) 1.1170(5) 0.055(2) Uani 1.000000 .
C9 C 1.0544(5) 0.4463(9) 0.7840(6) 0.059(3) Uani 1.000000 .
H9a H 1.0919(5) 0.4982(9) 0.7768(6) 0.071(3) Uiso 1.000000 R
H9b H 1.0772(5) 0.3942(9) 0.8221(6) 0.071(3) Uiso 1.000000 R
C5 C 0.9713(6) 0.7393(7) 1.0410(6) 0.055(2) Uani 1.000000 .
H5 H 0.9963(6) 0.7871(7) 1.0771(6) 0.065(3) Uiso 1.000000 R
C4 C 0.8954(5) 0.7280(7) 1.0389(5) 0.046(2) Uani 1.000000 .
H4 H 0.8699(5) 0.7679(7) 1.0728(5) 0.055(2) Uiso 1.000000 R
F42 F 0.4900(4) 0.7737(7) 0.9083(5) 0.110(3) Uani 1.000000 .
C8 C 1.0190(5) 0.5530(7) 0.8850(5) 0.0406(19) Uani 1.000000 .
H8 H 1.0698(5) 0.5560(7) 0.9007(5) 0.049(2) Uiso 1.000000 R
C28 C 0.6837(5) 0.7503(7) 0.8104(5) 0.0409(19) Uani 1.000000 .
F41 F 0.4732(4) 0.6089(9) 0.8894(6) 0.122(3) Uani 1.000000 .
C15 C 0.6602(6) 0.5369(7) 0.5174(5) 0.053(2) Uani 1.000000 .
H15 H 0.6329(6) 0.5512(7) 0.4672(5) 0.064(3) Uiso 1.000000 R
C10 C 1.0318(5) 0.3914(8) 0.7028(6) 0.055(2) Uani 1.000000 .
H10 H 1.0777(5) 0.3802(8) 0.6798(6) 0.066(3) Uiso 1.000000 R
C27 C 0.7012(6) 0.8517(8) 0.7655(6) 0.055(2) Uani 1.000000 .
C22 C 0.5746(5) 0.2081(7) 0.8732(5) 0.046(2) Uani 1.000000 .
C30 C 0.5951(5) 0.6687(8) 0.8856(5) 0.049(2) Uani 1.000000 .
C29 C 0.6179(5) 0.7507(8) 0.8429(5) 0.049(2) Uani 1.000000 .
H29 H 0.5879(5) 0.8101(8) 0.8351(5) 0.059(3) Uiso 1.000000 R
C1 C 0.7468(5) 0.6649(8) 1.0452(5) 0.051(2) Uani 1.000000 .
H1a H 0.6988(15) 0.633(4) 1.040(2) 0.076(3) Uiso 1.000000 GR
H1b H 0.7754(19) 0.642(5) 1.0948(6) 0.076(3) Uiso 1.000000 GR
H1c H 0.742(3) 0.7402(9) 1.046(2) 0.076(3) Uiso 1.000000 GR
C11 C 0.9820(5) 0.4554(8) 0.6401(5) 0.048(2) Uani 1.000000 .
H11a H 0.9802(5) 0.4210(8) 0.5879(5) 0.057(3) Uiso 1.000000 R
H11b H 1.0040(5) 0.5245(8) 0.6357(5) 0.057(3) Uiso 1.000000 R
C31 C 0.5207(6) 0.6786(11) 0.9212(7) 0.071(3) Uani 1.000000 .
F1 F 0.7773(4) 0.1224(6) 0.8348(5) 0.096(2) Uani 1.000000 .
F2 F 0.8655(5) 0.1467(7) 0.9251(5) 0.111(3) Uani 1.000000 .
F3 F 0.8857(5) 0.1297(7) 0.8046(6) 0.117(3) Uani 1.000000 .

loop_
_atom_site_aniso_label
_atom_site_aniso_U_11
_atom_site_aniso_U_22
_atom_site_aniso_U_33
_atom_site_aniso_U_12
_atom_site_aniso_U_13
_atom_site_aniso_U_23
Tb1 0.0379(2) 0.0385(2) 0.03183(19) -0.00948(17) 0.00126(14) 0.00511(17)
Ni1 0.0343(5) 0.0336(5) 0.0302(5) -0.0031(4) -0.0012(4) -0.0006(4)
O4 0.034(3) 0.022(2) 0.030(2) -0.005(2) -0.005(2) 0.001(2)
O5 0.033(3) 0.049(3) 0.041(3) -0.001(3) -0.003(2) 0.009(3)
N1 0.040(3) 0.045(4) 0.039(4) 0.000(3) 0.002(3) 0.004(3)
C13 0.047(4) 0.035(4) 0.036(4) -0.006(4) -0.001(3) -0.014(4)
C18 0.047(4) 0.024(3) 0.033(4) -0.009(3) -0.006(3) 0.000(3)
C17 0.042(4) 0.032(4) 0.040(4) -0.001(3) -0.007(3) 0.010(3)
O2 0.041(3) 0.024(3) 0.028(2) -0.009(2) -0.007(2) -0.0031(19)
C19 0.028(4) 0.062(6) 0.060(5) -0.000(4) -0.006(4) 0.015(5)
O12 0.048(3) 0.038(3) 0.031(3) -0.005(3) 0.001(2) 0.001(2)
O1 0.050(3) 0.040(3) 0.029(3) -0.005(3) 0.008(2) -0.004(2)
C14 0.058(5) 0.045(5) 0.034(4) 0.007(4) 0.001(4) 0.004(4)
N2 0.043(4) 0.044(4) 0.036(4) -0.000(3) 0.002(3) -0.005(3)
O10 0.044(3) 0.037(3) 0.034(3) -0.004(2) 0.010(2) 0.001(2)
F51 0.047(3) 0.063(4) 0.082(4) -0.027(3) -0.012(3) 0.022(3)
O8 0.044(3) 0.043(3) 0.040(3) -0.011(3) -0.005(2) 0.010(3)
O9 0.045(3) 0.036(3) 0.035(3) -0.011(2) 0.001(2) 0.001(2)
F30 0.056(3) 0.056(4) 0.096(5) -0.010(3) 0.005(3) 0.027(3)
F43 0.098(5) 0.053(3) 0.046(3) -0.014(3) 0.002(3) 0.017(3)
O7 0.050(3) 0.037(3) 0.050(3) -0.010(3) 0.005(3) 0.007(3)
O11 0.043(3) 0.054(4) 0.047(3) -0.006(3) 0.013(3) 0.009(3)
O6 0.041(3) 0.033(3) 0.038(3) 0.002(2) -0.001(2) -0.005(2)
F50 0.043(3) 0.065(4) 0.090(4) -0.015(3) -0.027(3) 0.013(3)
C12 0.062(5) 0.037(5) 0.029(4) 0.001(4) 0.010(4) -0.006(3)
O3 0.076(6) 0.076(6) 0.085(6) 0.026(4) 0.015(4) -0.002(4)
F49 0.065(4) 0.097(5) 0.114(6) -0.034(4) 0.027(4) -0.055(5)
F55 0.063(4) 0.110(6) 0.079(4) -0.004(4) -0.022(3) 0.037(4)
C16 0.042(5) 0.039(5) 0.049(5) 0.003(4) -0.013(4) 0.001(4)
C6 0.046(5) 0.048(5) 0.047(5) -0.015(4) -0.005(4) -0.005(4)
C20 0.049(5) 0.039(5) 0.032(4) -0.014(4) -0.016(4) 0.005(3)
C2 0.046(4) 0.028(4) 0.024(3) -0.005(3) -0.002(3) 0.007(3)
C23 0.026(4) 0.039(4) 0.045(4) -0.002(3) 0.005(3) -0.000(4)
F54 0.188(8) 0.051(4) 0.036(3) -0.019(4) -0.009(4) 0.001(3)
C25 0.034(4) 0.037(4) 0.035(4) 0.001(3) 0.008(3) 0.003(3)
C3 0.049(5) 0.031(4) 0.032(4) -0.005(3) 0.001(3) 0.003(3)
F37 0.146(7) 0.042(3) 0.124(6) 0.005(4) 0.072(5) -0.002(4)
F38 0.085(5) 0.130(7) 0.067(4) -0.016(4) -0.006(4) 0.051(4)
C7 0.038(4) 0.029(4) 0.038(4) -0.003(3) -0.008(3) 0.007(3)
F36 0.091(5) 0.142(7) 0.074(4) 0.032(5) 0.048(4) 0.034(5)
C21 0.065(6) 0.050(6) 0.051(5) 0.031(5) -0.036(5) -0.030(5)
C24 0.034(4) 0.028(4) 0.040(4) -0.006(3) 0.006(3) 0.008(3)
C26 0.073(7) 0.049(5) 0.040(5) -0.010(5) -0.000(4) 0.008(4)
C9 0.038(5) 0.083(8) 0.054(6) 0.012(5) 0.001(4) -0.001(5)
C5 0.067(6) 0.040(5) 0.049(5) -0.011(4) -0.017(5) -0.006(4)
C4 0.068(6) 0.033(4) 0.036(4) -0.006(4) -0.000(4) -0.008(3)
F42 0.100(6) 0.107(6) 0.139(7) 0.053(5) 0.077(5) 0.052(5)
C8 0.038(4) 0.042(5) 0.038(4) -0.007(4) -0.006(3) 0.007(4)
C28 0.052(5) 0.042(5) 0.029(4) 0.001(4) 0.006(3) -0.001(3)
F41 0.050(4) 0.172(9) 0.151(8) -0.018(5) 0.038(5) -0.035(7)
C15 0.079(7) 0.049(5) 0.024(4) 0.007(5) -0.017(4) 0.001(4)
C10 0.052(5) 0.060(6) 0.054(6) 0.014(5) 0.012(4) 0.002(5)
C27 0.072(7) 0.045(5) 0.051(5) 0.006(5) 0.022(5) 0.001(4)
C22 0.034(4) 0.049(5) 0.052(5) -0.009(4) -0.002(4) -0.000(4)
C30 0.043(5) 0.064(6) 0.040(5) 0.003(4) 0.009(4) -0.001(4)
C29 0.053(5) 0.051(5) 0.044(5) 0.013(4) 0.010(4) 0.004(4)
C1 0.057(5) 0.061(6) 0.037(4) 0.007(5) 0.015(4) -0.011(4)
C11 0.051(5) 0.056(6) 0.036(4) 0.005(4) 0.010(4) -0.002(4)
C31 0.051(6) 0.095(9) 0.072(7) 0.011(6) 0.029(5) 0.013(7)
F1 0.097(5) 0.062(4) 0.127(6) -0.020(4) 0.008(5) -0.015(4)
F2 0.136(7) 0.099(6) 0.087(5) -0.030(5) -0.026(5) 0.024(5)
F3 0.124(7) 0.098(6) 0.129(7) 0.003(6) 0.022(6) 0.021(6)

loop_
_atom_type_symbol
_atom_type_scat_dispersion_real
_atom_type_scat_dispersion_imag
_atom_type_scat_Cromer_Mann_a1
_atom_type_scat_Cromer_Mann_a2
_atom_type_scat_Cromer_Mann_a3
_atom_type_scat_Cromer_Mann_a4
_atom_type_scat_Cromer_Mann_b1
_atom_type_scat_Cromer_Mann_b2
_atom_type_scat_Cromer_Mann_b3
_atom_type_scat_Cromer_Mann_b4
_atom_type_scat_Cromer_Mann_c
_atom_type_scat_source
_atom_type_scat_dispersion_source
Ni 0.35663 1.12491 12.83760 7.29200 4.44380 2.38000 3.87850 0.25650 12.17630 66.34210 1.03410005569 'International Tables Volume C Table 6.1.1.4 (pp. 500-502)' 'Henke, Gullikson and Davis, At. Data and Nucl. Data Tables, 1993, 54, 2'
C 0.00347 0.00161 2.31000 1.02000 1.58860 0.86500 20.84390 10.20750 0.56870 51.65120 0.215599998832 'International Tables Volume C Table 6.1.1.4 (pp. 500-502)' 'Henke, Gullikson and Davis, At. Data and Nucl. Data Tables, 1993, 54, 2'
F 0.01794 0.01033 3.53920 2.64120 1.51700 1.02430 10.28250 4.29440 0.26150 26.14760 0.277599990368 'International Tables Volume C Table 6.1.1.4 (pp. 500-502)' 'Henke, Gullikson and Davis, At. Data and Nucl. Data Tables, 1993, 54, 2'
H 0.00000 0.00000 0.49300 0.32291 0.14019 0.04081 10.51090 26.12570 3.14236 57.79970 0.0030380000826 'International Tables Volume C Table 6.1.1.4 (pp. 500-502)' 'Henke, Gullikson and Davis, At. Data and Nucl. Data Tables, 1993, 54, 2'
O 0.01158 0.00611 3.04850 2.28680 1.54630 0.86700 13.27710 5.70110 0.32390 32.90890 0.250800013542 'International Tables Volume C Table 6.1.1.4 (pp. 500-502)' 'Henke, Gullikson and Davis, At. Data and Nucl. Data Tables, 1993, 54, 2'
N 0.00653 0.00323 12.21260 3.13220 2.01250 1.16630 0.00570 9.89330 28.99750 0.58260 -11.5290002823 'International Tables Volume C Table 6.1.1.4 (pp. 500-502)' 'Henke, Gullikson and Davis, At. Data and Nucl. Data Tables, 1993, 54, 2'
Tb -0.07738 4.17970 25.89760 18.21850 14.31670 2.95354 2.24256 0.19614 12.66480 115.36200 3.5832400322 'International Tables Volume C Table 6.1.1.4 (pp. 500-502)' 'Henke, Gullikson and Davis, At. Data and Nucl. Data Tables, 1993, 54, 2'

loop_
_geom_angle_atom_site_label_1
_geom_angle_atom_site_label_2
_geom_angle_atom_site_label_3
_geom_angle
O4 Tb1 Ni1 34.48(11)
O5 Tb1 Ni1 96.35(12)
O5 Tb1 O4 62.21(16)
O2 Tb1 Ni1 35.05(12)
O2 Tb1 O4 68.96(16)
O2 Tb1 O5 128.38(17)
O1 Tb1 Ni1 94.92(12)
O1 Tb1 O4 121.83(16)
O1 Tb1 O5 134.80(19)
O1 Tb1 O2 62.62(17)
O10 Tb1 Ni1 79.28(13)
O10 Tb1 O4 74.12(17)
O10 Tb1 O5 71.33(18)
O10 Tb1 O2 80.50(17)
O10 Tb1 O1 68.08(17)
O8 Tb1 Ni1 127.94(15)
O8 Tb1 O4 106.91(18)
O8 Tb1 O5 69.59(18)
O8 Tb1 O2 144.14(19)
O8 Tb1 O1 131.19(18)
O8 Tb1 O10 134.07(19)
O9 Tb1 Ni1 117.46(14)
O9 Tb1 O4 144.25(18)
O9 Tb1 O5 139.59(17)
O9 Tb1 O2 90.84(18)
O9 Tb1 O1 67.12(17)
O9 Tb1 O10 133.13(18)
O9 Tb1 O8 72.15(18)
O7 Tb1 Ni1 65.86(14)
O7 Tb1 O4 73.53(18)
O7 Tb1 O5 105.2(2)
O7 Tb1 O2 74.72(18)
O7 Tb1 O1 119.28(19)
O7 Tb1 O10 144.56(19)
O7 Tb1 O8 70.2(2)
O7 Tb1 O9 72.8(2)
O11 Tb1 Ni1 151.90(15)
O11 Tb1 O4 131.87(18)
O11 Tb1 O5 74.68(19)
O11 Tb1 O2 135.90(19)
O11 Tb1 O1 75.00(19)
O11 Tb1 O10 72.63(19)
O11 Tb1 O8 74.6(2)
O11 Tb1 O9 83.2(2)
O11 Tb1 O7 141.9(2)
O4 Ni1 Tb1 41.38(14)
N1 Ni1 Tb1 130.88(19)
N1 Ni1 O4 172.2(2)
O2 Ni1 Tb1 40.67(14)
O2 Ni1 O4 81.3(2)
O2 Ni1 N1 91.2(2)
O12 Ni1 Tb1 92.00(16)
O12 Ni1 O4 86.9(2)
O12 Ni1 N1 94.9(3)
O12 Ni1 O2 87.1(2)
N2 Ni1 Tb1 133.28(19)
N2 Ni1 O4 92.0(2)
N2 Ni1 N1 95.7(3)
N2 Ni1 O2 171.2(2)
N2 Ni1 O12 86.9(2)
O6 Ni1 Tb1 84.39(16)
O6 Ni1 O4 88.4(2)
O6 Ni1 N1 89.8(3)
O6 Ni1 O2 92.1(2)
O6 Ni1 O12 175.2(2)
O6 Ni1 N2 93.3(3)
Ni1 O4 Tb1 104.13(19)
C18 O4 Tb1 127.9(5)
C18 O4 Ni1 125.2(5)
C17 O5 Tb1 117.8(4)
C19 O5 Tb1 125.0(5)
C19 O5 C17 116.9(6)
C9 N1 Ni1 122.6(6)
C8 N1 Ni1 122.1(6)
C8 N1 C9 115.3(7)
C14 C13 C18 118.6(8)
C12 C13 C18 124.4(7)
C12 C13 C14 117.0(7)
C13 C18 O4 123.6(7)
C17 C18 O4 117.1(7)
C17 C18 C13 119.3(7)
C18 C17 O5 113.8(6)
C16 C17 O5 125.4(8)
C16 C17 C18 120.8(8)
Ni1 O2 Tb1 104.27(19)
C2 O2 Tb1 129.5(5)
C2 O2 Ni1 120.1(5)
C3 O1 Tb1 116.8(4)
C1 O1 Tb1 124.7(5)
C1 O1 C3 116.0(6)
C15 C14 C13 121.2(8)
C12 N2 Ni1 122.5(6)
C11 N2 Ni1 119.5(5)
C11 N2 C12 117.3(7)
C28 O10 Tb1 130.9(5)
C23 O8 Tb1 134.7(5)
C25 O9 Tb1 133.9(5)
C20 O7 Tb1 136.6(5)
C30 O11 Tb1 135.8(6)
C20 O6 Ni1 122.3(5)
N2 C12 C13 128.4(7)
C15 C16 C17 119.6(8)
C5 C6 C7 120.2(8)
O6 C20 O7 130.5(8)
C21 C20 O7 114.3(9)
C21 C20 O6 115.1(9)
C3 C2 O2 117.0(7)
C7 C2 O2 123.5(7)
C7 C2 C3 119.4(7)
C24 C23 O8 127.5(7)
C22 C23 O8 113.5(7)
C22 C23 C24 119.0(7)
C24 C25 O9 128.2(7)
C26 C25 O9 112.7(7)
C26 C25 C24 119.1(7)
C2 C3 O1 114.0(6)
C4 C3 O1 125.2(8)
C4 C3 C2 120.8(8)
C2 C7 C6 118.7(8)
C8 C7 C6 116.4(7)
C8 C7 C2 124.9(7)
F1 C21 C20 113.5(8)
F2 C21 C20 111.7(7)
F2 C21 F1 96.5(10)
F3 C21 C20 116.7(12)
F3 C21 F1 108.1(8)
F3 C21 F2 108.3(9)
C25 C24 C23 121.0(7)
F55 C26 F43 106.1(8)
F54 C26 F43 108.7(8)
F54 C26 F55 106.9(9)
C25 C26 F43 113.2(8)
C25 C26 F55 110.1(8)
C25 C26 F54 111.5(8)
C10 C9 N1 117.5(7)
C4 C5 C6 122.1(8)
C5 C4 C3 118.7(8)
C7 C8 N1 126.7(7)
C27 C28 O10 115.5(7)
C29 C28 O10 128.7(8)
C29 C28 C27 115.8(8)
C16 C15 C14 120.5(7)
C9 C10 O3 111.0(9)
C11 C10 O3 112.3(8)
C11 C10 C9 115.3(8)
F37 C27 F30 110.0(9)
F38 C27 F30 103.9(8)
F38 C27 F37 106.8(9)
C28 C27 F30 112.7(8)
C28 C27 F37 113.2(8)
C28 C27 F38 109.7(8)
F50 C22 F51 104.9(7)
F49 C22 F51 108.5(8)
F49 C22 F50 108.1(8)
C23 C22 F51 113.0(7)
C23 C22 F50 110.9(7)
C23 C22 F49 111.2(7)
C29 C30 O11 128.3(8)
C31 C30 O11 112.8(9)
C31 C30 C29 119.0(9)
C30 C29 C28 123.2(9)
C10 C11 N2 114.7(7)
F42 C31 F36 107.1(10)
F41 C31 F36 107.2(11)
F41 C31 F42 107.8(10)
C30 C31 F36 111.2(9)
C30 C31 F42 112.3(9)
C30 C31 F41 111.0(10)

loop_
_geom_bond_atom_site_label_1
_geom_bond_atom_site_label_2
_geom_bond_distance
Tb1 Ni1 3.4350(10)
Tb1 O4 2.342(5)
Tb1 O5 2.604(5)
Tb1 O2 2.310(5)
Tb1 O1 2.635(5)
Tb1 O10 2.463(5)
Tb1 O8 2.359(5)
Tb1 O9 2.371(5)
Tb1 O7 2.379(6)
Tb1 O11 2.352(6)
Ni1 O4 2.005(5)
Ni1 N1 2.032(6)
Ni1 O2 2.036(5)
Ni1 O12 2.167(5)
Ni1 N2 2.024(7)
Ni1 O6 2.079(6)
O4 C18 1.322(8)
O5 C17 1.368(10)
O5 C19 1.451(9)
N1 C9 1.462(11)
N1 C8 1.283(10)
C13 C18 1.414(11)
C13 C14 1.407(11)
C13 C12 1.441(12)
C18 C17 1.409(11)
C17 C16 1.386(10)
O2 C2 1.333(8)
O1 C3 1.384(10)
O1 C1 1.440(9)
C14 C15 1.374(13)
N2 C12 1.275(10)
N2 C11 1.468(11)
O10 C28 1.259(10)
F51 C22 1.331(10)
O8 C23 1.243(9)
O9 C25 1.257(9)
F30 C27 1.320(11)
F43 C26 1.332(11)
O7 C20 1.220(11)
O11 C30 1.246(11)
O6 C20 1.271(10)
F50 C22 1.324(10)
O3 C10 1.418(13)
F49 C22 1.294(11)
F55 C26 1.327(12)
C16 C15 1.395(13)
C6 C7 1.417(11)
C6 C5 1.367(13)
C20 C21 1.460(12)
C2 C3 1.416(11)
C2 C7 1.407(11)
C23 C24 1.404(11)
C23 C22 1.541(11)
F54 C26 1.307(11)
C25 C24 1.377(10)
C25 C26 1.539(11)
C3 C4 1.388(11)
F37 C27 1.293(11)
F38 C27 1.330(11)
C7 C8 1.452(12)
F36 C31 1.309(13)
C21 F1 1.395(13)
C21 F2 1.381(12)
C21 F3 1.210(12)
C9 C10 1.528(13)
C5 C4 1.391(13)
F42 C31 1.336(14)
C28 C27 1.545(12)
C28 C29 1.386(12)
F41 C31 1.300(15)
C10 C11 1.522(12)
C30 C29 1.357(13)
C30 C31 1.563(13)
